data_1557759
loop_
_publ_author_name
'Dwivedi, Bhupendra Kumar'
'Singh, Vishwa Deepak'
'Pandey, Daya Shankar'

_publ_section_title
;
 Controlling Photophysical Properties of Systems Containing Multiple
 BODIPY Units Linked by Methylene Bridge
;
_journal_issue 16
_journal_name_full 'The Journal of Physical Chemistry C'
_journal_page_first 9056
_journal_page_last 9067
_journal_paper_doi 10.1021/acs.jpcc.0c00690
_journal_volume 124
_journal_year 2020
_chemical_formula_moiety 'C45 H34 B2 F4 N4 O2'
_chemical_formula_sum 'C45 H34 B2 F4 N4 O2'
_chemical_formula_weight 760.38
_space_group_crystal_system monoclinic
_space_group_IT_number 14
_space_group_name_Hall '-P 2ybc'
_space_group_name_H-M_alt 'P 1 21/c 1'
_atom_sites_solution_hydrogens geom
_audit_creation_method SHELXL-2016/6
_cell_angle_alpha 90
_cell_angle_beta 107.076(5)
_cell_angle_gamma 90
_cell_formula_units_Z 4
_cell_length_a 10.4967(13)
_cell_length_b 35.322(6)
_cell_length_c 10.5918(14)
_cell_measurement_reflns_used 2978
_cell_measurement_temperature 296(2)
_cell_measurement_theta_max 25.16
_cell_measurement_theta_min 2.28
_cell_volume 3753.9(9)
_computing_cell_refinement 'Bruker SAINT'
_computing_data_collection 'Bruker APEX2'
_computing_data_reduction 'Bruker SAINT'
_computing_molecular_graphics 'Bruker SHELXTL'
_computing_publication_material 'Bruker SHELXTL'
_computing_structure_refinement 'SHELXL-2016/6 (Sheldrick, 2016)'
_computing_structure_solution 'SHELXT 2014/5 (Sheldrick, 2014)'
_diffrn_ambient_temperature 296(2)
_diffrn_measured_fraction_theta_full 0.987
_diffrn_measured_fraction_theta_max 0.958
_diffrn_measurement_device_type 'Bruker APEX-II CCD'
_diffrn_measurement_method '\f and \w scans'
_diffrn_radiation_type MoK\a
_diffrn_radiation_wavelength 0.71073
_diffrn_reflns_av_R_equivalents 0.0809
_diffrn_reflns_av_unetI/netI 0.0934
_diffrn_reflns_Laue_measured_fraction_full 0.987
_diffrn_reflns_Laue_measured_fraction_max 0.958
_diffrn_reflns_limit_h_max 10
_diffrn_reflns_limit_h_min -13
_diffrn_reflns_limit_k_max 38
_diffrn_reflns_limit_k_min -47
_diffrn_reflns_limit_l_max 13
_diffrn_reflns_limit_l_min -14
_diffrn_reflns_number 24439
_diffrn_reflns_point_group_measured_fraction_full 0.987
_diffrn_reflns_point_group_measured_fraction_max 0.958
_diffrn_reflns_theta_full 25.242
_diffrn_reflns_theta_max 28.321
_diffrn_reflns_theta_min 2.030
_diffrn_source x-ray
_exptl_absorpt_coefficient_mu 0.096
_exptl_crystal_colour Red
_exptl_crystal_density_diffrn 1.345
_exptl_crystal_description Block
_exptl_crystal_F_000 1576
_refine_diff_density_max 0.406
_refine_diff_density_min -0.373
_refine_diff_density_rms 0.078
_refine_ls_extinction_method none
_refine_ls_goodness_of_fit_ref 1.037
_refine_ls_hydrogen_treatment constr
_refine_ls_matrix_type full
_refine_ls_number_parameters 514
_refine_ls_number_reflns 8945
_refine_ls_number_restraints 0
_refine_ls_restrained_S_all 1.037
_refine_ls_R_factor_all 0.0940
_refine_ls_R_factor_gt 0.0652
_refine_ls_shift/su_max 0.000
_refine_ls_shift/su_mean 0.000
_refine_ls_structure_factor_coef Fsqd
_refine_ls_weighting_details 'w=1/[\s^2^(Fo^2^)+(0.0922P)^2^+0.3228P] where P=(Fo^2^+2Fc^2^)/3'
_refine_ls_weighting_scheme calc
_refine_ls_wR_factor_gt 0.1703
_refine_ls_wR_factor_ref 0.1878
_reflns_Friedel_coverage 0.000
_reflns_number_gt 6216
_reflns_number_total 8945
_reflns_threshold_expression 'I > 2\s(I)'
_cod_data_source_file jp0c00690_si_002.cif
_cod_data_source_block B6
_cod_depositor_comments
;Adding full bibliography for 1557759.cif.

 Adding full bibliography for 1557759.cif.
;
_cod_original_cell_volume 3753.9(10)
_cod_original_sg_symbol_H-M 'P 21/c'
_cod_database_code 1557759
_shelx_shelxl_version_number 2016/6
_shelx_space_group_comment
;
The symmetry employed for this shelxl refinement is uniquely defined
by the following loop, which should always be used as a source of
symmetry information in preference to the above space-group names.
They are only intended as comments.
;

loop_
_space_group_symop_operation_xyz
'x, y, z'
'-x, y+1/2, -z+1/2'
'-x, -y, -z'
'x, -y-1/2, z-1/2'

loop_
_atom_site_label
_atom_site_type_symbol
_atom_site_fract_x
_atom_site_fract_y
_atom_site_fract_z
_atom_site_U_iso_or_equiv
_atom_site_adp_type
_atom_site_occupancy
_atom_site_site_symmetry_order
_atom_site_calc_flag
_atom_site_refinement_flags_posn
_atom_site_refinement_flags_adp
_atom_site_refinement_flags_occupancy
_atom_site_disorder_assembly
_atom_site_disorder_group
F1 F -0.22846(12) 0.43467(4) 0.47282(12) 0.0363(3) Uani 1 1 d . . . . .
F2 F -0.15563(13) 0.41305(4) 0.68305(12) 0.0335(3) Uani 1 1 d . . . . .
O1 O 0.32610(14) 0.43972(4) 0.46171(13) 0.0274(3) Uani 1 1 d . . . . .
O2 O 0.67610(16) 0.30189(5) 1.21128(18) 0.0402(4) Uani 1 1 d . . . . .
F3 F 0.08279(15) 0.29739(6) 1.20527(16) 0.0661(6) Uani 1 1 d . . . . .
N1 N -0.03850(17) 0.46526(5) 0.62569(15) 0.0232(4) Uani 1 1 d . . . . .
N2 N -0.01791(18) 0.40114(5) 0.54133(16) 0.0255(4) Uani 1 1 d . . . . .
F4 F 0.1884(2) 0.24599(5) 1.15482(17) 0.0745(6) Uani 1 1 d . . . . .
N3 N 0.21058(18) 0.30478(5) 1.05303(17) 0.0283(4) Uani 1 1 d . . . . .
N4 N 0.32048(19) 0.29548(5) 1.29060(18) 0.0303(4) Uani 1 1 d . . . . .
C12 C 0.5315(2) 0.44887(5) 0.86237(19) 0.0206(4) Uani 1 1 d . . . . .
C10 C 0.32588(19) 0.44327(5) 0.68230(19) 0.0201(4) Uani 1 1 d . . . . .
C11 C 0.3935(2) 0.44794(5) 0.81558(19) 0.0208(4) Uani 1 1 d . . . . .
H11 H 0.344458 0.450529 0.875331 0.025 Uiso 1 1 calc R U . . .
C24 C 0.6278(2) 0.41297(5) 1.07330(18) 0.0215(4) Uani 1 1 d . . . . .
C15 C 0.4002(2) 0.44106(6) 0.59161(19) 0.0220(4) Uani 1 1 d . . . . .
C4 C 0.0997(2) 0.46901(6) 0.65981(18) 0.0206(4) Uani 1 1 d . . . . .
C29 C 0.5233(2) 0.39193(5) 1.09322(18) 0.0214(4) Uani 1 1 d . . . . .
H29 H 0.438802 0.402696 1.072543 0.026 Uiso 1 1 calc R U . . .
C5 C 0.17884(19) 0.43933(5) 0.63935(17) 0.0195(4) Uani 1 1 d . . . . .
C3 C 0.1320(2) 0.50666(6) 0.70395(18) 0.0237(4) Uani 1 1 d . . . . .
H3 H 0.217096 0.517033 0.732521 0.028 Uiso 1 1 calc R U . . .
C6 C 0.1198(2) 0.40576(6) 0.57993(18) 0.0213(4) Uani 1 1 d . . . . .
C17 C 0.2820(2) 0.42941(6) 0.23412(19) 0.0258(5) Uani 1 1 d . . . . .
C13 C 0.6019(2) 0.44498(6) 0.7714(2) 0.0243(4) Uani 1 1 d . . . . .
H13 H 0.694573 0.444702 0.800922 0.029 Uiso 1 1 calc R U . . .
C25 C 0.7533(2) 0.39639(6) 1.10640(19) 0.0241(4) Uani 1 1 d . . . . .
H25 H 0.824721 0.410195 1.095442 0.029 Uiso 1 1 calc R U . . .
C28 C 0.5416(2) 0.35507(6) 1.14342(19) 0.0218(4) Uani 1 1 d . . . . .
C35 C 0.4257(2) 0.31811(6) 1.2793(2) 0.0266(5) Uani 1 1 d . . . . .
C23 C 0.6021(2) 0.45173(6) 1.00912(19) 0.0235(4) Uani 1 1 d . . . . .
H23A H 0.547979 0.466487 1.051146 0.028 Uiso 1 1 calc R U . . .
H23B H 0.686238 0.464813 1.022399 0.028 Uiso 1 1 calc R U . . .
C34 C 0.4270(2) 0.33243(6) 1.1563(2) 0.0230(4) Uani 1 1 d . . . . .
C2 C 0.0145(2) 0.52509(6) 0.6968(2) 0.0300(5) Uani 1 1 d . . . . .
H2 H 0.005193 0.550129 0.719840 0.036 Uiso 1 1 calc R U . . .
C33 C 0.3199(2) 0.32571(6) 1.0441(2) 0.0247(4) Uani 1 1 d . . . . .
C14 C 0.5377(2) 0.44145(6) 0.6365(2) 0.0253(4) Uani 1 1 d . . . . .
H14 H 0.587298 0.439373 0.577073 0.030 Uiso 1 1 calc R U . . .
C27 C 0.6694(2) 0.33893(6) 1.1726(2) 0.0261(4) Uani 1 1 d . . . . .
C26 C 0.7748(2) 0.35964(6) 1.1556(2) 0.0268(4) Uani 1 1 d . . . . .
H26 H 0.859671 0.349096 1.176804 0.032 Uiso 1 1 calc R U . . .
C1 C -0.0883(2) 0.49883(6) 0.6482(2) 0.0293(5) Uani 1 1 d . . . . .
H1 H -0.178459 0.503901 0.633470 0.035 Uiso 1 1 calc R U . . .
C18 C 0.2013(2) 0.39742(6) 0.2039(2) 0.0290(5) Uani 1 1 d . . . . .
H18 H 0.215663 0.377432 0.263650 0.035 Uiso 1 1 calc R U . . .
C7 C 0.1766(2) 0.37278(6) 0.5434(2) 0.0282(5) Uani 1 1 d . . . . .
H7 H 0.266883 0.368071 0.557700 0.034 Uiso 1 1 calc R U . . .
C22 C 0.2572(2) 0.45938(7) 0.1449(2) 0.0335(5) Uani 1 1 d . . . . .
H22 H 0.309917 0.480998 0.163981 0.040 Uiso 1 1 calc R U . . .
C16 C 0.3910(2) 0.43198(7) 0.3628(2) 0.0310(5) Uani 1 1 d . . . . .
H16A H 0.439998 0.408338 0.381677 0.037 Uiso 1 1 calc R U . . .
H16B H 0.452732 0.452147 0.359644 0.037 Uiso 1 1 calc R U . . .
C40 C 0.7682(2) 0.24103(6) 1.2542(2) 0.0323(5) Uani 1 1 d . . . . .
C19 C 0.1007(2) 0.39499(7) 0.0872(2) 0.0348(5) Uani 1 1 d . . . . .
H19 H 0.048211 0.373317 0.068002 0.042 Uiso 1 1 calc R U . . .
C32 C 0.2947(2) 0.33708(6) 0.9116(2) 0.0317(5) Uani 1 1 d . . . . .
H32 H 0.351264 0.351226 0.877011 0.038 Uiso 1 1 calc R U . . .
C36 C 0.5147(2) 0.32316(7) 1.4067(2) 0.0348(5) Uani 1 1 d . . . . .
H36 H 0.592925 0.337265 1.428296 0.042 Uiso 1 1 calc R U . . .
C39 C 0.7966(2) 0.28146(6) 1.2265(2) 0.0329(5) Uani 1 1 d . . . . .
H39A H 0.867469 0.291712 1.299134 0.039 Uiso 1 1 calc R U . . .
H39B H 0.823492 0.283020 1.146481 0.039 Uiso 1 1 calc R U . . .
C9 C -0.0443(2) 0.36692(7) 0.4827(2) 0.0337(5) Uani 1 1 d . . . . .
H9 H -0.129318 0.356918 0.447572 0.040 Uiso 1 1 calc R U . . .
C30 C 0.1228(3) 0.30361(7) 0.9329(2) 0.0389(6) Uani 1 1 d . . . . .
H30 H 0.040843 0.291320 0.911936 0.047 Uiso 1 1 calc R U . . .
C8 C 0.0722(2) 0.34876(7) 0.4820(2) 0.0374(6) Uani 1 1 d . . . . .
H8 H 0.079237 0.324962 0.447106 0.045 Uiso 1 1 calc R U . . .
C41 C 0.8216(3) 0.21171(7) 1.1976(2) 0.0403(6) Uani 1 1 d . . . . .
H41 H 0.873289 0.217270 1.142149 0.048 Uiso 1 1 calc R U . . .
C21 C 0.1545(3) 0.45728(8) 0.0279(2) 0.0408(6) Uani 1 1 d . . . . .
H21 H 0.137798 0.477655 -0.030214 0.049 Uiso 1 1 calc R U . . .
C20 C 0.0767(3) 0.42501(8) -0.0029(2) 0.0408(6) Uani 1 1 d . . . . .
H20 H 0.009297 0.423302 -0.082570 0.049 Uiso 1 1 calc R U . . .
C31 C 0.1719(3) 0.32355(7) 0.8431(2) 0.0417(6) Uani 1 1 d . . . . .
H31 H 0.129074 0.326962 0.753600 0.050 Uiso 1 1 calc R U . . .
C45 C 0.6895(3) 0.23231(7) 1.3338(2) 0.0407(6) Uani 1 1 d . . . . .
H45 H 0.652715 0.251661 1.371399 0.049 Uiso 1 1 calc R U . . .
C38 C 0.3455(3) 0.28670(7) 1.4191(2) 0.0394(6) Uani 1 1 d . . . . .
H38 H 0.291203 0.271613 1.453581 0.047 Uiso 1 1 calc R U . . .
C37 C 0.4643(3) 0.30334(8) 1.4935(2) 0.0418(6) Uani 1 1 d . . . . .
H37 H 0.502313 0.301428 1.584390 0.050 Uiso 1 1 calc R U . . .
B1 B -0.1171(2) 0.42824(7) 0.5790(2) 0.0252(5) Uani 1 1 d . . . . .
C42 C 0.7985(3) 0.17467(8) 1.2234(3) 0.0538(8) Uani 1 1 d . . . . .
H42 H 0.835871 0.155296 1.186535 0.065 Uiso 1 1 calc R U . . .
C44 C 0.6647(3) 0.19484(8) 1.3584(3) 0.0543(8) Uani 1 1 d . . . . .
H44 H 0.611012 0.189014 1.411661 0.065 Uiso 1 1 calc R U . . .
C43 C 0.7210(3) 0.16611(8) 1.3027(3) 0.0592(8) Uani 1 1 d . . . . .
H43 H 0.705777 0.140936 1.319560 0.071 Uiso 1 1 calc R U . . .
B2 B 0.1958(3) 0.28465(8) 1.1766(3) 0.0368(6) Uani 1 1 d . . . . .

loop_
_atom_site_aniso_label
_atom_site_aniso_U_11
_atom_site_aniso_U_22
_atom_site_aniso_U_33
_atom_site_aniso_U_23
_atom_site_aniso_U_13
_atom_site_aniso_U_12
F1 0.0205(7) 0.0516(9) 0.0345(7) 0.0036(6) 0.0042(5) -0.0009(6)
F2 0.0360(8) 0.0372(7) 0.0353(7) 0.0042(5) 0.0231(6) 0.0023(6)
O1 0.0233(8) 0.0420(9) 0.0196(7) -0.0004(6) 0.0106(6) 0.0065(6)
O2 0.0296(9) 0.0292(8) 0.0707(12) 0.0201(8) 0.0284(8) 0.0116(7)
F3 0.0286(9) 0.1282(18) 0.0468(10) -0.0059(10) 0.0194(7) -0.0144(9)
N1 0.0213(9) 0.0313(9) 0.0193(8) 0.0012(6) 0.0095(7) 0.0063(7)
N2 0.0222(9) 0.0336(9) 0.0223(8) -0.0064(7) 0.0091(7) -0.0034(7)
F4 0.1271(17) 0.0373(9) 0.0564(11) 0.0027(7) 0.0226(11) -0.0359(10)
N3 0.0276(10) 0.0258(9) 0.0323(10) -0.0010(7) 0.0101(8) -0.0035(7)
N4 0.0302(11) 0.0313(9) 0.0343(10) 0.0083(8) 0.0172(8) 0.0012(8)
C12 0.0216(10) 0.0161(8) 0.0240(10) 0.0003(7) 0.0064(8) -0.0008(7)
C10 0.0203(10) 0.0197(9) 0.0226(10) 0.0008(7) 0.0096(8) 0.0035(7)
C11 0.0244(11) 0.0202(9) 0.0206(9) -0.0013(7) 0.0113(8) -0.0002(8)
C24 0.0224(11) 0.0239(9) 0.0170(9) -0.0023(7) 0.0041(7) -0.0027(8)
C15 0.0217(11) 0.0244(9) 0.0216(10) -0.0002(7) 0.0091(8) 0.0021(8)
C4 0.0202(10) 0.0290(10) 0.0149(9) 0.0024(7) 0.0089(7) 0.0026(8)
C29 0.0183(10) 0.0240(9) 0.0226(10) -0.0003(7) 0.0071(8) 0.0036(8)
C5 0.0201(10) 0.0269(10) 0.0133(9) 0.0024(7) 0.0078(7) 0.0023(8)
C3 0.0293(12) 0.0257(10) 0.0177(9) 0.0011(7) 0.0095(8) 0.0015(8)
C6 0.0197(10) 0.0283(10) 0.0176(9) -0.0016(7) 0.0083(8) 0.0004(8)
C17 0.0300(12) 0.0318(11) 0.0216(10) -0.0013(8) 0.0169(9) 0.0045(9)
C13 0.0179(10) 0.0250(10) 0.0303(11) 0.0013(8) 0.0074(8) 0.0000(8)
C25 0.0183(11) 0.0304(10) 0.0241(10) 0.0003(8) 0.0070(8) -0.0030(8)
C28 0.0208(10) 0.0242(10) 0.0232(10) 0.0015(7) 0.0108(8) 0.0016(8)
C35 0.0235(11) 0.0281(10) 0.0323(11) 0.0060(8) 0.0148(9) 0.0037(8)
C23 0.0238(11) 0.0217(9) 0.0239(10) -0.0032(7) 0.0054(8) -0.0039(8)
C34 0.0212(11) 0.0221(9) 0.0290(11) 0.0004(7) 0.0125(8) 0.0055(8)
C2 0.0365(13) 0.0290(11) 0.0277(11) -0.0009(8) 0.0144(9) 0.0085(9)
C33 0.0244(11) 0.0235(9) 0.0294(11) 0.0002(8) 0.0128(9) 0.0005(8)
C14 0.0238(11) 0.0285(10) 0.0278(11) 0.0006(8) 0.0141(9) 0.0024(8)
C27 0.0250(11) 0.0253(10) 0.0295(11) 0.0054(8) 0.0104(9) 0.0032(8)
C26 0.0175(10) 0.0322(11) 0.0308(11) 0.0031(8) 0.0071(8) 0.0046(9)
C1 0.0271(12) 0.0372(12) 0.0258(11) 0.0023(8) 0.0112(9) 0.0135(9)
C18 0.0332(13) 0.0284(11) 0.0308(11) 0.0005(8) 0.0179(9) 0.0059(9)
C7 0.0271(12) 0.0317(11) 0.0290(11) -0.0048(8) 0.0134(9) 0.0018(9)
C22 0.0413(14) 0.0333(12) 0.0328(12) 0.0008(9) 0.0216(11) -0.0014(10)
C16 0.0288(12) 0.0444(13) 0.0249(11) -0.0028(9) 0.0161(9) 0.0040(10)
C40 0.0306(13) 0.0264(11) 0.0332(12) 0.0040(8) -0.0010(9) 0.0057(9)
C19 0.0310(13) 0.0410(13) 0.0378(13) -0.0131(10) 0.0183(10) -0.0028(10)
C32 0.0341(13) 0.0341(12) 0.0295(11) 0.0006(9) 0.0137(10) -0.0019(10)
C36 0.0279(13) 0.0421(13) 0.0343(12) 0.0060(10) 0.0090(10) 0.0032(10)
C39 0.0238(12) 0.0269(11) 0.0468(14) 0.0038(9) 0.0086(10) 0.0056(9)
C9 0.0309(13) 0.0429(13) 0.0289(11) -0.0160(9) 0.0112(9) -0.0130(10)
C30 0.0360(14) 0.0382(13) 0.0395(13) -0.0051(10) 0.0065(10) -0.0105(11)
C8 0.0388(14) 0.0384(13) 0.0384(13) -0.0167(10) 0.0165(11) -0.0062(11)
C41 0.0395(15) 0.0338(12) 0.0431(14) -0.0014(10) 0.0052(11) 0.0103(11)
C21 0.0476(16) 0.0512(15) 0.0303(13) 0.0135(10) 0.0221(11) 0.0098(12)
C20 0.0333(14) 0.0654(17) 0.0241(11) -0.0039(11) 0.0090(10) 0.0042(12)
C31 0.0476(16) 0.0465(14) 0.0283(12) -0.0032(10) 0.0071(11) -0.0088(12)
C45 0.0568(17) 0.0331(12) 0.0320(13) 0.0031(9) 0.0129(11) 0.0024(12)
C38 0.0401(15) 0.0477(14) 0.0366(13) 0.0171(10) 0.0211(11) 0.0036(11)
C37 0.0368(14) 0.0591(16) 0.0307(13) 0.0117(11) 0.0121(10) 0.0052(12)
B1 0.0182(12) 0.0356(13) 0.0250(12) 0.0008(9) 0.0113(9) 0.0021(10)
C42 0.069(2) 0.0299(13) 0.0555(18) -0.0025(11) 0.0067(15) 0.0131(13)
C44 0.078(2) 0.0468(16) 0.0369(14) 0.0152(12) 0.0153(14) -0.0037(15)
C43 0.087(2) 0.0273(13) 0.0512(17) 0.0124(11) 0.0010(16) 0.0014(14)
B2 0.0383(16) 0.0374(14) 0.0393(15) 0.0009(11) 0.0186(12) -0.0128(12)

loop_
_atom_type_symbol
_atom_type_description
_atom_type_scat_dispersion_real
_atom_type_scat_dispersion_imag
_atom_type_scat_source
C C 0.0033 0.0016 'International Tables Vol C Tables 4.2.6.8 and 6.1.1.4'
H H 0.0000 0.0000 'International Tables Vol C Tables 4.2.6.8 and 6.1.1.4'
N N 0.0061 0.0033 'International Tables Vol C Tables 4.2.6.8 and 6.1.1.4'
O O 0.0106 0.0060 'International Tables Vol C Tables 4.2.6.8 and 6.1.1.4'
F F 0.0171 0.0103 'International Tables Vol C Tables 4.2.6.8 and 6.1.1.4'
B B 0.0013 0.0007 'International Tables Vol C Tables 4.2.6.8 and 6.1.1.4'

loop_
_geom_angle_atom_site_label_1
_geom_angle_atom_site_label_2
_geom_angle_atom_site_label_3
_geom_angle
_geom_angle_site_symmetry_1
_geom_angle_site_symmetry_3
_geom_angle_publ_flag
C15 O1 C16 119.31(16) . . ?
C27 O2 C39 119.01(17) . . ?
C1 N1 C4 107.43(18) . . ?
C1 N1 B1 127.07(18) . . ?
C4 N1 B1 125.40(16) . . ?
C9 N2 C6 107.17(18) . . ?
C9 N2 B1 127.49(19) . . ?
C6 N2 B1 124.77(17) . . ?
C30 N3 C33 107.70(18) . . ?
C30 N3 B2 125.7(2) . . ?
C33 N3 B2 126.53(19) . . ?
C38 N4 C35 107.1(2) . . ?
C38 N4 B2 127.1(2) . . ?
C35 N4 B2 125.77(18) . . ?
C13 C12 C11 117.69(18) . . ?
C13 C12 C23 121.37(18) . . ?
C11 C12 C23 120.84(17) . . ?
C11 C10 C15 118.69(18) . . ?
C11 C10 C5 119.83(16) . . ?
C15 C10 C5 121.44(17) . . ?
C12 C11 C10 122.23(18) . . ?
C12 C11 H11 118.9 . . ?
C10 C11 H11 118.9 . . ?
C25 C24 C29 117.90(18) . . ?
C25 C24 C23 121.61(18) . . ?
C29 C24 C23 120.37(18) . . ?
O1 C15 C14 125.07(17) . . ?
O1 C15 C10 115.07(17) . . ?
C14 C15 C10 119.84(18) . . ?
C5 C4 N1 120.71(18) . . ?
C5 C4 C3 131.39(19) . . ?
N1 C4 C3 107.74(17) . . ?
C24 C29 C28 121.90(19) . . ?
C24 C29 H29 119.0 . . ?
C28 C29 H29 119.0 . . ?
C4 C5 C6 120.13(18) . . ?
C4 C5 C10 119.76(17) . . ?
C6 C5 C10 120.11(17) . . ?
C2 C3 C4 107.56(19) . . ?
C2 C3 H3 126.2 . . ?
C4 C3 H3 126.2 . . ?
N2 C6 C5 121.08(18) . . ?
N2 C6 C7 107.95(18) . . ?
C5 C6 C7 130.93(19) . . ?
C22 C17 C18 118.8(2) . . ?
C22 C17 C16 120.7(2) . . ?
C18 C17 C16 120.47(19) . . ?
C12 C13 C14 121.74(19) . . ?
C12 C13 H13 119.1 . . ?
C14 C13 H13 119.1 . . ?
C24 C25 C26 121.69(19) . . ?
C24 C25 H25 119.2 . . ?
C26 C25 H25 119.2 . . ?
C29 C28 C27 118.50(18) . . ?
C29 C28 C34 120.81(18) . . ?
C27 C28 C34 120.53(18) . . ?
N4 C35 C34 120.6(2) . . ?
N4 C35 C36 108.00(18) . . ?
C34 C35 C36 131.3(2) . . ?
C12 C23 C24 111.62(15) . . ?
C12 C23 H23A 109.3 . . ?
C24 C23 H23A 109.3 . . ?
C12 C23 H23B 109.3 . . ?
C24 C23 H23B 109.3 . . ?
H23A C23 H23B 108.0 . . ?
C33 C34 C35 120.36(19) . . ?
C33 C34 C28 119.01(18) . . ?
C35 C34 C28 120.63(19) . . ?
C3 C2 C1 106.73(19) . . ?
C3 C2 H2 126.6 . . ?
C1 C2 H2 126.6 . . ?
N3 C33 C34 120.43(18) . . ?
N3 C33 C32 107.54(19) . . ?
C34 C33 C32 132.0(2) . . ?
C15 C14 C13 119.70(19) . . ?
C15 C14 H14 120.1 . . ?
C13 C14 H14 120.1 . . ?
O2 C27 C26 124.98(19) . . ?
O2 C27 C28 114.58(18) . . ?
C26 C27 C28 120.36(19) . . ?
C27 C26 C25 119.61(19) . . ?
C27 C26 H26 120.2 . . ?
C25 C26 H26 120.2 . . ?
N1 C1 C2 110.55(19) . . ?
N1 C1 H1 124.7 . . ?
C2 C1 H1 124.7 . . ?
C19 C18 C17 120.9(2) . . ?
C19 C18 H18 119.6 . . ?
C17 C18 H18 119.6 . . ?
C8 C7 C6 107.1(2) . . ?
C8 C7 H7 126.5 . . ?
C6 C7 H7 126.5 . . ?
C21 C22 C17 120.5(2) . . ?
C21 C22 H22 119.7 . . ?
C17 C22 H22 119.7 . . ?
O1 C16 C17 105.99(17) . . ?
O1 C16 H16A 110.5 . . ?
C17 C16 H16A 110.5 . . ?
O1 C16 H16B 110.5 . . ?
C17 C16 H16B 110.5 . . ?
H16A C16 H16B 108.7 . . ?
C45 C40 C41 119.1(2) . . ?
C45 C40 C39 121.4(2) . . ?
C41 C40 C39 119.6(2) . . ?
C18 C19 C20 120.3(2) . . ?
C18 C19 H19 119.9 . . ?
C20 C19 H19 119.9 . . ?
C31 C32 C33 107.6(2) . . ?
C31 C32 H32 126.2 . . ?
C33 C32 H32 126.2 . . ?
C37 C36 C35 107.4(2) . . ?
C37 C36 H36 126.3 . . ?
C35 C36 H36 126.3 . . ?
O2 C39 C40 106.42(18) . . ?
O2 C39 H39A 110.4 . . ?
C40 C39 H39A 110.4 . . ?
O2 C39 H39B 110.4 . . ?
C40 C39 H39B 110.4 . . ?
H39A C39 H39B 108.6 . . ?
N2 C9 C8 110.8(2) . . ?
N2 C9 H9 124.6 . . ?
C8 C9 H9 124.6 . . ?
N3 C30 C31 110.1(2) . . ?
N3 C30 H30 125.0 . . ?
C31 C30 H30 125.0 . . ?
C9 C8 C7 107.0(2) . . ?
C9 C8 H8 126.5 . . ?
C7 C8 H8 126.5 . . ?
C42 C41 C40 120.4(3) . . ?
C42 C41 H41 119.8 . . ?
C40 C41 H41 119.8 . . ?
C22 C21 C20 120.4(2) . . ?
C22 C21 H21 119.8 . . ?
C20 C21 H21 119.8 . . ?
C21 C20 C19 119.1(2) . . ?
C21 C20 H20 120.4 . . ?
C19 C20 H20 120.4 . . ?
C32 C31 C30 107.1(2) . . ?
C32 C31 H31 126.5 . . ?
C30 C31 H31 126.5 . . ?
C40 C45 C44 120.5(2) . . ?
C40 C45 H45 119.8 . . ?
C44 C45 H45 119.8 . . ?
N4 C38 C37 110.6(2) . . ?
N4 C38 H38 124.7 . . ?
C37 C38 H38 124.7 . . ?
C36 C37 C38 107.0(2) . . ?
C36 C37 H37 126.5 . . ?
C38 C37 H37 126.5 . . ?
F1 B1 F2 109.58(18) . . ?
F1 B1 N1 111.43(18) . . ?
F2 B1 N1 108.97(17) . . ?
F1 B1 N2 111.32(17) . . ?
F2 B1 N2 109.87(18) . . ?
N1 B1 N2 105.59(17) . . ?
C43 C42 C41 120.4(3) . . ?
C43 C42 H42 119.8 . . ?
C41 C42 H42 119.8 . . ?
C45 C44 C43 119.3(3) . . ?
C45 C44 H44 120.3 . . ?
C43 C44 H44 120.3 . . ?
C42 C43 C44 120.3(3) . . ?
C42 C43 H43 119.9 . . ?
C44 C43 H43 119.9 . . ?
F3 B2 F4 110.4(2) . . ?
F3 B2 N3 110.1(2) . . ?
F4 B2 N3 109.2(2) . . ?
F3 B2 N4 109.4(2) . . ?
F4 B2 N4 111.6(2) . . ?
N3 B2 N4 106.05(18) . . ?

loop_
_geom_bond_atom_site_label_1
_geom_bond_atom_site_label_2
_geom_bond_distance
_geom_bond_site_symmetry_2
_geom_bond_publ_flag
F1 B1 1.382(3) . ?
F2 B1 1.389(3) . ?
O1 C15 1.368(2) . ?
O1 C16 1.434(2) . ?
O2 C27 1.366(2) . ?
O2 C39 1.424(3) . ?
F3 B2 1.383(3) . ?
N1 C1 1.345(3) . ?
N1 C4 1.394(3) . ?
N1 B1 1.548(3) . ?
N2 C9 1.350(3) . ?
N2 C6 1.391(3) . ?
N2 B1 1.550(3) . ?
F4 B2 1.383(3) . ?
N3 C30 1.335(3) . ?
N3 C33 1.392(3) . ?
N3 B2 1.537(3) . ?
N4 C38 1.345(3) . ?
N4 C35 1.397(3) . ?
N4 B2 1.546(4) . ?
C12 C13 1.383(3) . ?
C12 C11 1.387(3) . ?
C12 C23 1.516(3) . ?
C10 C11 1.391(3) . ?
C10 C15 1.406(3) . ?
C10 C5 1.482(3) . ?
C11 H11 0.9300 . ?
C24 C25 1.389(3) . ?
C24 C29 1.391(3) . ?
C24 C23 1.517(3) . ?
C15 C14 1.381(3) . ?
C4 C5 1.394(3) . ?
C4 C3 1.418(3) . ?
C29 C28 1.398(3) . ?
C29 H29 0.9300 . ?
C5 C6 1.399(3) . ?
C3 C2 1.377(3) . ?
C3 H3 0.9300 . ?
C6 C7 1.413(3) . ?
C17 C22 1.392(3) . ?
C17 C18 1.392(3) . ?
C17 C16 1.503(3) . ?
C13 C14 1.395(3) . ?
C13 H13 0.9300 . ?
C25 C26 1.392(3) . ?
C25 H25 0.9300 . ?
C28 C27 1.406(3) . ?
C28 C34 1.484(3) . ?
C35 C34 1.401(3) . ?
C35 C36 1.409(3) . ?
C23 H23A 0.9700 . ?
C23 H23B 0.9700 . ?
C34 C33 1.396(3) . ?
C2 C1 1.402(3) . ?
C2 H2 0.9300 . ?
C33 C32 1.408(3) . ?
C14 H14 0.9300 . ?
C27 C26 1.382(3) . ?
C26 H26 0.9300 . ?
C1 H1 0.9300 . ?
C18 C19 1.373(3) . ?
C18 H18 0.9300 . ?
C7 C8 1.387(3) . ?
C7 H7 0.9300 . ?
C22 C21 1.384(3) . ?
C22 H22 0.9300 . ?
C16 H16A 0.9700 . ?
C16 H16B 0.9700 . ?
C40 C45 1.378(3) . ?
C40 C41 1.394(3) . ?
C40 C39 1.505(3) . ?
C19 C20 1.399(4) . ?
C19 H19 0.9300 . ?
C32 C31 1.366(3) . ?
C32 H32 0.9300 . ?
C36 C37 1.378(3) . ?
C36 H36 0.9300 . ?
C39 H39A 0.9700 . ?
C39 H39B 0.9700 . ?
C9 C8 1.383(3) . ?
C9 H9 0.9300 . ?
C30 C31 1.398(4) . ?
C30 H30 0.9300 . ?
C8 H8 0.9300 . ?
C41 C42 1.372(4) . ?
C41 H41 0.9300 . ?
C21 C20 1.385(4) . ?
C21 H21 0.9300 . ?
C20 H20 0.9300 . ?
C31 H31 0.9300 . ?
C45 C44 1.388(4) . ?
C45 H45 0.9300 . ?
C38 C37 1.394(4) . ?
C38 H38 0.9300 . ?
C37 H37 0.9300 . ?
C42 C43 1.364(5) . ?
C42 H42 0.9300 . ?
C44 C43 1.390(4) . ?
C44 H44 0.9300 . ?
C43 H43 0.9300 . ?
